data_1539469
loop_
_publ_author_name
'Agaev, K.A.'
'Gasymov, V.A.'
'Chiragov, M.I.'

_publ_section_title
;
 Electron-diffraction investigation of the structure of thin Tl In S2
 films
;
_journal_name_full 'Soviet Physics, Crystallography (= Kristallografiya)'
_journal_page_first 226
_journal_page_last 227
_journal_volume 18
_journal_year 1973
_chemical_formula_sum 'In S2 Tl'
_chemical_name_systematic 'In Tl S2'
_space_group_IT_number 187
_symmetry_space_group_name_Hall 'P -6 2'
_symmetry_space_group_name_H-M 'P -6 m 2'
_cell_angle_alpha 90
_cell_angle_beta 90
_cell_angle_gamma 120
_cell_formula_units_Z 2
_cell_length_a 3.81
_cell_length_b 3.81
_cell_length_c 14.91
_cell_volume 187.438
_citation_journal_id_ASTM SPHCA6
_cod_data_source_file Agaev_SPHCA6_1973_407.cif
_cod_data_source_block In1S2Tl1
_cod_original_cell_volume 187.4382
_cod_original_formula_sum 'In1 S2 Tl1'
_cod_database_code 1539469

loop_
_symmetry_equiv_pos_as_xyz
x,y,z
-x+y,-x,-z
-y,x-y,z
x,y,-z
-x+y,-x,z
-y,x-y,-z
-y,-x,-z
-x+y,y,z
x,x-y,-z
-y,-x,z
-x+y,y,-z
x,x-y,z

loop_
_atom_site_label
_atom_site_type_symbol
_atom_site_fract_x
_atom_site_fract_y
_atom_site_fract_z
_atom_site_occupancy
_atom_site_U_iso_or_equiv
Tl2 Tl+1 0.3333 0.6667 0.5 1 0.0
S1 S-2 0 0 0.333 1 0.0
S2 S-2 0.3333 0.6667 0.167 1 0.0
Tl1 Tl+1 0 0 0 1 0.0
In1 In+3 0.6667 0.3333 0.25 1 0.0
